data_1562794
loop_
_publ_author_name
'Liu, Jin-jian'
'Liu, Zu-liang'
'Cheng, Jian'

_publ_section_title
;
 Synthesis, crystal structure and properties of a novel tetra-nuclear Cu
 complex of ANPyO
;
_journal_name_full 'Journal of Solid State Chemistry'
_journal_page_first 198
_journal_page_last 203
_journal_paper_doi 10.1016/j.jssc.2012.08.007
_journal_volume 197
_journal_year 2013
_chemical_formula_sum 'C20 H27 Cu4 N11 O18'
_chemical_formula_weight 963.69
_space_group_IT_number 2
_space_group_name_Hall '-P 1'
_space_group_name_H-M_alt 'P -1'
_symmetry_cell_setting triclinic
_symmetry_space_group_name_H-M 'P -1'
_atom_sites_solution_hydrogens geom
_atom_sites_solution_primary direct
_atom_sites_solution_secondary difmap
_audit_creation_method SHELXL-97
_cell_angle_alpha 98.26(3)
_cell_angle_beta 102.60(3)
_cell_angle_gamma 109.17(3)
_cell_formula_units_Z 2
_cell_length_a 8.6710(17)
_cell_length_b 11.226(2)
_cell_length_c 18.741(4)
_cell_measurement_temperature 293(2)
_cell_volume 1635.1(8)
_computing_cell_refinement 'CAD4 EXPRESS'
_computing_data_collection 'CAD4 EXPRESS(Enraf-Nonius,1994)'
_computing_data_reduction 'XCAD4(Harms & Wocadlo,1995)'
_computing_structure_refinement 'SHELXL-97 (Sheldrick, 1997)'
_computing_structure_solution 'SHELXS-97 (Sheldrick, 1990)'
_diffrn_ambient_temperature 293(2)
_diffrn_measured_fraction_theta_full 1.000
_diffrn_measured_fraction_theta_max 1.000
_diffrn_measurement_device_type 'Nonius cad4'
_diffrn_measurement_method \w/2\q
_diffrn_radiation_monochromator graphite
_diffrn_radiation_source 'fine-focus sealed tube'
_diffrn_radiation_type MoK\a
_diffrn_radiation_wavelength 0.71073
_diffrn_reflns_av_R_equivalents 0.0491
_diffrn_reflns_av_sigmaI/netI 0.1321
_diffrn_reflns_limit_h_max 10
_diffrn_reflns_limit_h_min 0
_diffrn_reflns_limit_k_max 12
_diffrn_reflns_limit_k_min -13
_diffrn_reflns_limit_l_max 22
_diffrn_reflns_limit_l_min -22
_diffrn_reflns_number 6443
_diffrn_reflns_theta_full 25.37
_diffrn_reflns_theta_max 25.37
_diffrn_reflns_theta_min 1.98
_diffrn_standards_decay_% 1
_diffrn_standards_interval_count 200
_diffrn_standards_interval_time 2h
_diffrn_standards_number 3
_exptl_absorpt_coefficient_mu 2.663
_exptl_absorpt_correction_T_max 0.7766
_exptl_absorpt_correction_T_min 0.6180
_exptl_absorpt_correction_type psi-scan
_exptl_crystal_density_diffrn 1.957
_exptl_crystal_density_method 'not measured'
_exptl_crystal_F_000 968
_exptl_crystal_size_max 0.20
_exptl_crystal_size_mid 0.10
_exptl_crystal_size_min 0.10
_refine_diff_density_max 0.969
_refine_diff_density_min -1.488
_refine_diff_density_rms 0.161
_refine_ls_extinction_method none
_refine_ls_goodness_of_fit_ref 1.001
_refine_ls_hydrogen_treatment constr
_refine_ls_matrix_type full
_refine_ls_number_parameters 479
_refine_ls_number_reflns 6017
_refine_ls_number_restraints 0
_refine_ls_restrained_S_all 1.001
_refine_ls_R_factor_all 0.1609
_refine_ls_R_factor_gt 0.0764
_refine_ls_shift/su_max 0.008
_refine_ls_shift/su_mean 0.000
_refine_ls_structure_factor_coef Fsqd
_refine_ls_weighting_details 'calc w=1/[\s^2^(Fo^2^)+(0.0926P)^2^+0.0000P] where P=(Fo^2^+2Fc^2^)/3'
_refine_ls_weighting_scheme calc
_refine_ls_wR_factor_gt 0.1608
_refine_ls_wR_factor_ref 0.2006
_reflns_number_gt 3124
_reflns_number_total 6017
_reflns_threshold_expression >2sigma(I)
_cod_data_source_file JSSC-2013-197-198.cif
_cod_data_source_block x
_cod_depositor_comments
;
The following automatic conversions were performed:

data item '_symmetry_cell_setting' value 'Triclinic' was changed to
'triclinic' in accordance with the built-in table derived from the
CIF Core dictionary named 'cif_core.dic' version 2.4.5 last updated
on 2014-11-21.

Automatic conversion script
Id: cif_fix_values 8369 2020-08-20 11:38:08Z andrius 
;
_cod_original_cell_volume 1635.1(6)
_cod_original_sg_symbol_H-M P-1
_cod_database_code 1562794

loop_
_symmetry_equiv_pos_as_xyz
'x, y, z'
'-x, -y, -z'

loop_
_atom_site_label
_atom_site_type_symbol
_atom_site_fract_x
_atom_site_fract_y
_atom_site_fract_z
_atom_site_U_iso_or_equiv
_atom_site_adp_type
_atom_site_occupancy
_atom_site_symmetry_multiplicity
_atom_site_calc_flag
_atom_site_refinement_flags
_atom_site_disorder_assembly
_atom_site_disorder_group
Cu1 Cu 0.77759(11) 0.54427(8) 0.23368(5) 0.0305(2) Uani 1 1 d . . .
N1 N 0.6036(7) 0.3820(5) 0.1798(3) 0.0361(17) Uani 1 1 d . . .
H1 H 0.6049 0.3105 0.1908 0.043 Uiso 1 1 calc R . .
O1 O 0.3908(8) 0.1288(5) 0.1385(4) 0.068(2) Uani 1 1 d . . .
C1 C 0.4846(9) 0.3838(6) 0.1266(4) 0.0299(19) Uani 1 1 d . . .
Cu2 Cu 0.89203(11) 0.75065(8) 0.37527(5) 0.0316(2) Uani 1 1 d . . .
N2 N 0.2916(8) 0.1512(6) 0.0904(4) 0.044(2) Uani 1 1 d . . .
C2 C 0.3297(9) 0.2813(6) 0.0796(4) 0.034(2) Uani 1 1 d . . .
O2 O 0.1573(8) 0.0674(5) 0.0526(4) 0.069(2) Uani 1 1 d . . .
Cu3 Cu 0.79807(11) 0.98868(8) 0.26780(5) 0.0322(2) Uani 1 1 d . . .
C3 C 0.2149(9) 0.3027(7) 0.0250(4) 0.034(2) Uani 1 1 d . . .
H3 H 0.1161 0.2344 -0.0042 0.041 Uiso 1 1 calc R . .
N3 N 0.1205(8) 0.4408(6) -0.0445(3) 0.048(2) Uani 1 1 d . . .
O3 O -0.0056(8) 0.3474(6) -0.0804(4) 0.075(2) Uani 1 1 d . . .
Cu4 Cu 0.64731(11) 0.77375(8) 0.12949(5) 0.0313(2) Uani 1 1 d . . .
N4 N 0.4447(7) 0.6544(5) 0.0551(3) 0.0348(17) Uani 1 1 d . . .
H4 H 0.3886 0.6810 0.0214 0.042 Uiso 1 1 calc R . .
C4 C 0.2463(9) 0.4239(7) 0.0139(4) 0.032(2) Uani 1 1 d . . .
O4 O 0.1504(7) 0.5502(5) -0.0575(3) 0.0605(19) Uani 1 1 d . . .
O5 O 0.6504(6) 0.6043(4) 0.1538(3) 0.0355(14) Uani 1 1 d . . .
N5 N 0.5044(7) 0.5021(5) 0.1091(3) 0.0324(17) Uani 1 1 d . . .
C6 C 0.3938(8) 0.5325(7) 0.0567(4) 0.032(2) Uani 1 1 d . . .
N6 N 0.8500(7) 0.8051(5) 0.4671(3) 0.0321(17) Uani 1 1 d . . .
H6 H 0.8636 0.7668 0.5033 0.039 Uiso 1 1 calc R . .
C7 C 0.7992(9) 0.9034(6) 0.4739(4) 0.032(2) Uani 1 1 d . . .
O6 O 0.6969(8) 0.9570(6) 0.6467(3) 0.068(2) Uani 1 1 d . . .
N7 N 0.7548(8) 0.9122(6) 0.6005(4) 0.0455(19) Uani 1 1 d . . .
C8 C 0.7541(8) 0.9617(7) 0.5342(4) 0.032(2) Uani 1 1 d . . .
O7 O 0.8147(7) 0.8285(5) 0.6089(3) 0.0547(17) Uani 1 1 d . . .
O8 O 0.6809(8) 1.2892(5) 0.4186(3) 0.0640(19) Uani 1 1 d . . .
C9 C 0.7110(9) 1.0683(7) 0.5301(4) 0.036(2) Uani 1 1 d . . .
H9 H 0.6833 1.1062 0.5705 0.044 Uiso 1 1 calc R . .
N8 N 0.6613(8) 1.2307(5) 0.4688(4) 0.045(2) Uani 1 1 d . . .
C10 C 0.7076(8) 1.1199(6) 0.4689(4) 0.0292(19) Uani 1 1 d . . .
N9 N 0.7558(8) 1.0994(5) 0.3431(3) 0.0396(18) Uani 1 1 d . . .
H9A H 0.7394 1.1685 0.3353 0.048 Uiso 1 1 calc R . .
O9 O 0.6028(7) 1.2640(5) 0.5191(4) 0.0601(19) Uani 1 1 d . . .
O10 O 0.8440(6) 0.9071(4) 0.3549(3) 0.0339(14) Uani 1 1 d . . .
N11 N 0.7972(7) 0.9608(5) 0.4139(3) 0.0299(15) Uani 1 1 d . . .
C12 C 0.7529(8) 1.0666(6) 0.4044(4) 0.0286(19) Uani 1 1 d . . .
O11 O 0.8870(6) 0.4663(4) 0.3050(3) 0.0364(14) Uani 1 1 d . . .
C13 C 0.9663(9) 0.5160(6) 0.3721(4) 0.0307(19) Uani 1 1 d . . .
O12 O 0.9680(7) 0.6188(5) 0.4115(3) 0.0440(15) Uani 1 1 d . . .
C14 C 1.0721(9) 0.4502(7) 0.4135(4) 0.040(2) Uani 1 1 d . . .
H14A H 1.0646 0.3744 0.3797 0.060 Uiso 1 1 calc R . .
H14B H 1.0301 0.4255 0.4546 0.060 Uiso 1 1 calc R . .
H14C H 1.1887 0.5090 0.4324 0.060 Uiso 1 1 calc R . .
O13 O 0.9346(6) 0.7123(4) 0.2817(2) 0.0298(13) Uani 1 1 d . . .
C15 C 0.7139(10) 1.0389(7) 0.1208(4) 0.038(2) Uani 1 1 d . . .
O14 O 0.7652(6) 1.0847(4) 0.1900(3) 0.0411(15) Uani 1 1 d . . .
C16 C 0.7283(12) 1.1341(7) 0.0703(4) 0.058(3) Uani 1 1 d . . .
H16A H 0.7822 1.2211 0.1007 0.087 Uiso 1 1 calc R . .
H16B H 0.6166 1.1217 0.0405 0.087 Uiso 1 1 calc R . .
H16C H 0.7951 1.1195 0.0378 0.087 Uiso 1 1 calc R . .
O15 O 0.6445(7) 0.9232(4) 0.0866(3) 0.0448(16) Uani 1 1 d . . .
C17 C 0.3860(9) 0.8598(8) 0.2129(5) 0.051(3) Uani 1 1 d . . .
H17A H 0.2822 0.7847 0.1959 0.077 Uiso 1 1 calc R . .
H17B H 0.3916 0.9099 0.1754 0.077 Uiso 1 1 calc R . .
H17C H 0.3888 0.9117 0.2589 0.077 Uiso 1 1 calc R . .
O16 O 0.8620(6) 0.8732(4) 0.2045(3) 0.0333(14) Uani 1 1 d . . .
C18 C 1.0041(11) 0.9332(9) 0.1782(5) 0.064(3) Uani 1 1 d . . .
H18A H 1.1027 0.9796 0.2204 0.096 Uiso 1 1 calc R . .
H18B H 0.9801 0.9925 0.1495 0.096 Uiso 1 1 calc R . .
H18C H 1.0251 0.8679 0.1471 0.096 Uiso 1 1 calc R . .
O18 O 0.5157(8) 0.6360(6) 0.3026(3) 0.075(2) Uani 1 1 d . . .
N10 N 0.2786(8) 0.4619(6) 0.2579(4) 0.052(2) Uani 1 1 d . . .
O17 O 0.5283(6) 0.8198(4) 0.2255(3) 0.0377(14) Uani 1 1 d . . .
C19 C 0.4977(12) 0.4554(9) 0.3581(5) 0.088(3) Uani 1 1 d . . .
H19A H 0.6095 0.5127 0.3884 0.131 Uiso 1 1 calc R . .
H19B H 0.5045 0.3787 0.3311 0.131 Uiso 1 1 calc R . .
H19C H 0.4249 0.4318 0.3898 0.131 Uiso 1 1 calc R . .
C1A C 0.4269(10) 0.5219(9) 0.3037(5) 0.057(3) Uani 1 1 d . . .
C1B C 0.1994(11) 0.5260(8) 0.2068(4) 0.054(3) Uani 1 1 d . . .
H1BA H 0.2804 0.5728 0.1833 0.082 Uiso 1 1 calc R . .
H1BB H 0.1634 0.5853 0.2347 0.082 Uiso 1 1 calc R . .
H1BC H 0.1026 0.4620 0.1690 0.082 Uiso 1 1 calc R . .
C20 C 0.1704(11) 0.3214(7) 0.2486(5) 0.060(3) Uani 1 1 d . . .
H20A H 0.2291 0.2849 0.2834 0.090 Uiso 1 1 calc R . .
H20B H 0.1489 0.2745 0.1982 0.090 Uiso 1 1 calc R . .
H20C H 0.0643 0.3155 0.2584 0.090 Uiso 1 1 calc R . .

loop_
_atom_site_aniso_label
_atom_site_aniso_U_11
_atom_site_aniso_U_22
_atom_site_aniso_U_33
_atom_site_aniso_U_23
_atom_site_aniso_U_13
_atom_site_aniso_U_12
Cu1 0.0399(5) 0.0247(4) 0.0258(4) 0.0061(3) 0.0008(4) 0.0158(3)
N1 0.055(3) 0.022(3) 0.029(3) 0.003(2) -0.001(3) 0.022(3)
O1 0.071(4) 0.025(3) 0.093(5) 0.026(3) -0.005(4) 0.011(3)
C1 0.047(4) 0.020(3) 0.027(4) 0.005(3) 0.007(3) 0.021(3)
Cu2 0.0437(5) 0.0229(4) 0.0296(5) 0.0068(3) 0.0032(4) 0.0186(3)
N2 0.050(4) 0.025(3) 0.049(4) 0.015(3) 0.009(3) 0.003(3)
C2 0.045(4) 0.026(3) 0.025(4) 0.004(3) 0.007(3) 0.008(3)
O2 0.067(4) 0.026(3) 0.083(4) 0.019(3) -0.002(4) -0.007(3)
Cu3 0.0437(5) 0.0229(4) 0.0295(5) 0.0103(3) 0.0035(4) 0.0145(4)
C3 0.035(4) 0.033(4) 0.032(4) 0.007(3) 0.010(3) 0.010(3)
N3 0.057(4) 0.046(4) 0.031(4) 0.002(3) -0.007(3) 0.022(3)
O3 0.061(4) 0.054(3) 0.073(4) 0.014(3) -0.031(3) 0.009(3)
Cu4 0.0408(5) 0.0230(4) 0.0289(4) 0.0097(3) 0.0025(4) 0.0136(4)
N4 0.047(3) 0.032(3) 0.023(3) 0.006(2) -0.004(3) 0.022(3)
C4 0.034(4) 0.035(4) 0.021(4) 0.002(3) 0.000(3) 0.013(3)
O4 0.060(3) 0.051(3) 0.060(4) 0.020(3) -0.013(3) 0.024(3)
O5 0.046(3) 0.022(2) 0.038(3) 0.009(2) 0.001(2) 0.017(2)
N5 0.040(3) 0.022(3) 0.025(3) 0.001(2) -0.004(3) 0.008(3)
C6 0.026(3) 0.031(3) 0.035(4) 0.008(3) 0.002(3) 0.010(3)
N6 0.053(3) 0.017(2) 0.026(3) 0.008(2) 0.005(3) 0.016(2)
C7 0.028(4) 0.020(3) 0.038(4) 0.002(3) -0.004(3) 0.007(3)
O6 0.101(4) 0.074(4) 0.053(3) 0.024(3) 0.038(3) 0.049(3)
N7 0.059(4) 0.046(3) 0.043(4) 0.018(3) 0.018(3) 0.028(3)
C8 0.028(3) 0.032(3) 0.032(4) 0.008(3) 0.000(3) 0.010(3)
O7 0.084(3) 0.061(3) 0.045(3) 0.029(2) 0.026(3) 0.048(3)
O8 0.092(4) 0.038(3) 0.077(4) 0.022(3) 0.018(3) 0.045(3)
C9 0.037(4) 0.035(4) 0.034(4) 0.001(3) 0.007(3) 0.014(3)
N8 0.048(3) 0.023(3) 0.062(5) 0.003(3) -0.001(3) 0.022(3)
C10 0.027(3) 0.030(3) 0.033(4) 0.003(3) 0.005(3) 0.018(3)
N9 0.064(4) 0.023(2) 0.040(3) 0.015(2) 0.005(3) 0.030(2)
O9 0.065(3) 0.039(3) 0.089(4) 0.011(3) 0.023(3) 0.036(2)
O10 0.045(3) 0.021(2) 0.040(3) 0.014(2) 0.009(2) 0.017(2)
N11 0.045(3) 0.025(3) 0.028(3) 0.005(2) 0.010(3) 0.024(2)
C12 0.026(3) 0.023(3) 0.039(4) 0.009(3) -0.003(3) 0.018(3)
O11 0.051(3) 0.023(2) 0.034(3) 0.006(2) 0.003(2) 0.019(2)
C13 0.038(4) 0.022(3) 0.029(4) 0.007(3) 0.003(3) 0.011(3)
O12 0.068(3) 0.036(2) 0.034(3) 0.007(2) 0.003(2) 0.036(2)
C14 0.047(4) 0.038(3) 0.047(4) 0.016(3) 0.006(3) 0.035(3)
O13 0.038(2) 0.026(2) 0.023(2) 0.0054(19) -0.002(2) 0.0155(19)
C15 0.044(4) 0.028(4) 0.036(4) 0.012(3) 0.002(3) 0.008(3)
O14 0.060(3) 0.026(2) 0.035(3) 0.015(2) 0.004(2) 0.017(2)
C16 0.093(6) 0.038(4) 0.049(5) 0.030(3) 0.020(4) 0.023(4)
O15 0.058(3) 0.029(2) 0.033(3) 0.013(2) -0.007(3) 0.009(2)
C17 0.029(4) 0.043(4) 0.071(6) 0.004(4) -0.005(4) 0.015(3)
O16 0.036(3) 0.025(2) 0.040(3) 0.018(2) 0.014(2) 0.006(2)
C18 0.059(5) 0.060(5) 0.072(6) 0.020(5) 0.015(5) 0.023(5)
O18 0.075(4) 0.058(4) 0.070(4) 0.038(3) 0.007(3) -0.002(3)
N10 0.050(4) 0.060(4) 0.058(4) 0.024(3) 0.018(3) 0.031(3)
O17 0.034(2) 0.036(2) 0.046(3) 0.014(2) 0.006(2) 0.018(2)
C19 0.066(6) 0.127(6) 0.085(6) 0.088(5) 0.009(5) 0.036(5)
C1A 0.052(4) 0.092(6) 0.053(5) 0.041(4) 0.022(4) 0.047(4)
C1B 0.059(5) 0.058(5) 0.047(5) 0.027(4) 0.010(4) 0.020(4)
C20 0.076(6) 0.036(4) 0.059(5) 0.011(4) 0.025(5) 0.007(5)

loop_
_atom_type_symbol
_atom_type_description
_atom_type_scat_dispersion_real
_atom_type_scat_dispersion_imag
_atom_type_scat_source
C C 0.0033 0.0016 'International Tables Vol C Tables 4.2.6.8 and 6.1.1.4'
H H 0.0000 0.0000 'International Tables Vol C Tables 4.2.6.8 and 6.1.1.4'
N N 0.0061 0.0033 'International Tables Vol C Tables 4.2.6.8 and 6.1.1.4'
O O 0.0106 0.0060 'International Tables Vol C Tables 4.2.6.8 and 6.1.1.4'
Cu Cu 0.3201 1.2651 'International Tables Vol C Tables 4.2.6.8 and 6.1.1.4'

loop_
_geom_angle_atom_site_label_1
_geom_angle_atom_site_label_2
_geom_angle_atom_site_label_3
_geom_angle
_geom_angle_site_symmetry_1
_geom_angle_site_symmetry_3
O13 Cu1 N1 174.0(2) . .
O13 Cu1 O11 92.92(19) . .
N1 Cu1 O11 92.8(2) . .
O13 Cu1 O5 93.30(19) . .
N1 Cu1 O5 81.0(2) . .
O11 Cu1 O5 173.67(17) . .
O13 Cu1 Cu2 37.41(15) . .
N1 Cu1 Cu2 142.7(2) . .
O11 Cu1 Cu2 79.36(14) . .
O5 Cu1 Cu2 106.38(14) . .
C1 N1 Cu1 117.1(5) . .
C1 N1 H1 121.5 . .
Cu1 N1 H1 121.5 . .
N1 C1 N5 116.3(6) . .
N1 C1 C2 130.9(6) . .
N5 C1 C2 112.8(6) . .
O13 Cu2 N6 174.3(2) . .
O13 Cu2 O12 92.7(2) . .
N6 Cu2 O12 92.7(2) . .
O13 Cu2 O10 93.4(2) . .
N6 Cu2 O10 81.1(2) . .
O12 Cu2 O10 169.86(18) . .
O13 Cu2 Cu1 37.09(13) . .
N6 Cu2 Cu1 146.55(16) . .
O12 Cu2 Cu1 78.34(14) . .
O10 Cu2 Cu1 111.22(14) . .
O2 N2 O1 121.7(6) . .
O2 N2 C2 118.4(7) . .
O1 N2 C2 119.9(6) . .
C3 C2 N2 118.1(6) . .
C3 C2 C1 122.5(7) . .
N2 C2 C1 119.4(6) . .
N9 Cu3 O16 171.5(2) . .
N9 Cu3 O14 95.4(2) . .
O16 Cu3 O14 91.9(2) . .
N9 Cu3 O10 80.3(2) . .
O16 Cu3 O10 92.1(2) . .
O14 Cu3 O10 174.37(18) . .
N9 Cu3 O17 99.0(2) . .
O16 Cu3 O17 84.06(18) . .
O14 Cu3 O17 97.96(19) . .
O10 Cu3 O17 86.38(18) . .
N9 Cu3 Cu4 146.62(18) . .
O16 Cu3 Cu4 39.40(13) . .
O14 Cu3 Cu4 79.09(14) . .
O10 Cu3 Cu4 106.50(13) . .
O17 Cu3 Cu4 50.27(13) . .
C4 C3 C2 119.5(6) . .
C4 C3 H3 120.2 . .
C2 C3 H3 120.2 . .
O3 N3 O4 122.8(7) . .
O3 N3 C4 119.1(7) . .
O4 N3 C4 118.0(6) . .
N4 Cu4 O16 171.8(2) . .
N4 Cu4 O15 94.0(2) . .
O16 Cu4 O15 92.9(2) . .
N4 Cu4 O5 80.1(2) . .
O16 Cu4 O5 92.38(19) . .
O15 Cu4 O5 169.0(2) . .
N4 Cu4 O17 99.2(2) . .
O16 Cu4 O17 84.39(19) . .
O15 Cu4 O17 96.6(2) . .
O5 Cu4 O17 93.5(2) . .
N4 Cu4 Cu3 147.1(2) . .
O16 Cu4 Cu3 39.28(16) . .
O15 Cu4 Cu3 78.90(14) . .
O5 Cu4 Cu3 111.08(13) . .
O17 Cu4 Cu3 50.75(11) . .
C6 N4 Cu4 118.6(5) . .
C6 N4 H4 120.7 . .
Cu4 N4 H4 120.7 . .
C3 C4 C6 123.2(7) . .
C3 C4 N3 117.1(6) . .
C6 C4 N3 119.7(7) . .
N5 O5 Cu1 110.3(4) . .
N5 O5 Cu4 110.0(4) . .
Cu1 O5 Cu4 138.5(2) . .
C1 N5 C6 128.4(5) . .
C1 N5 O5 114.8(5) . .
C6 N5 O5 116.6(5) . .
N4 C6 N5 114.3(5) . .
N4 C6 C4 132.1(7) . .
N5 C6 C4 113.6(6) . .
C7 N6 Cu2 117.9(5) . .
C7 N6 H6 121.1 . .
Cu2 N6 H6 121.1 . .
N6 C7 N11 113.9(7) . .
N6 C7 C8 130.2(7) . .
N11 C7 C8 115.8(7) . .
O6 N7 O7 123.0(7) . .
O6 N7 C8 117.9(7) . .
O7 N7 C8 119.2(7) . .
C9 C8 C7 120.1(7) . .
C9 C8 N7 118.9(7) . .
C7 C8 N7 121.0(7) . .
C10 C9 C8 121.9(7) . .
C10 C9 H9 119.1 . .
C8 C9 H9 119.1 . .
O8 N8 O9 122.4(7) . .
O8 N8 C10 119.1(7) . .
O9 N8 C10 118.5(7) . .
C9 C10 N8 118.6(7) . .
C9 C10 C12 121.8(7) . .
N8 C10 C12 119.6(7) . .
C12 N9 Cu3 117.3(5) . .
C12 N9 H9A 121.4 . .
Cu3 N9 H9A 121.4 . .
N11 O10 Cu2 109.9(4) . .
N11 O10 Cu3 109.8(4) . .
Cu2 O10 Cu3 138.8(3) . .
C7 N11 O10 116.9(6) . .
C7 N11 C12 128.0(6) . .
O10 N11 C12 115.1(6) . .
N9 C12 N11 116.5(7) . .
N9 C12 C10 131.1(7) . .
N11 C12 C10 112.4(6) . .
C13 O11 Cu1 127.3(5) . .
O11 C13 O12 126.5(7) . .
O11 C13 C14 118.5(6) . .
O12 C13 C14 115.0(6) . .
C13 O12 Cu2 127.3(5) . .
C13 C14 H14A 109.5 . .
C13 C14 H14B 109.5 . .
H14A C14 H14B 109.5 . .
C13 C14 H14C 109.5 . .
H14A C14 H14C 109.5 . .
H14B C14 H14C 109.5 . .
Cu1 O13 Cu2 105.5(2) . .
O15 C15 O14 128.1(7) . .
O15 C15 C16 114.4(6) . .
O14 C15 C16 117.5(6) . .
C15 O14 Cu3 126.3(5) . .
C15 C16 H16A 109.5 . .
C15 C16 H16B 109.5 . .
H16A C16 H16B 109.5 . .
C15 C16 H16C 109.5 . .
H16A C16 H16C 109.5 . .
H16B C16 H16C 109.5 . .
C15 O15 Cu4 126.0(5) . .
O17 C17 H17A 109.5 . .
O17 C17 H17B 109.5 . .
H17A C17 H17B 109.5 . .
O17 C17 H17C 109.5 . .
H17A C17 H17C 109.5 . .
H17B C17 H17C 109.5 . .
C18 O16 Cu3 115.9(5) . .
C18 O16 Cu4 117.1(4) . .
Cu3 O16 Cu4 101.3(2) . .
O16 C18 H18A 109.5 . .
O16 C18 H18B 109.5 . .
H18A C18 H18B 109.5 . .
O16 C18 H18C 109.5 . .
H18A C18 H18C 109.5 . .
H18B C18 H18C 109.5 . .
C1A N10 C1B 121.4(7) . .
C1A N10 C20 125.1(8) . .
C1B N10 C20 113.5(6) . .
C17 O17 Cu4 122.0(5) . .
C17 O17 Cu3 115.5(4) . .
Cu4 O17 Cu3 78.98(16) . .
C1A C19 H19A 109.5 . .
C1A C19 H19B 109.5 . .
H19A C19 H19B 109.5 . .
C1A C19 H19C 109.5 . .
H19A C19 H19C 109.5 . .
H19B C19 H19C 109.5 . .
O18 C1A N10 120.9(9) . .
O18 C1A C19 119.6(7) . .
N10 C1A C19 119.5(8) . .
N10 C1B H1BA 109.5 . .
N10 C1B H1BB 109.5 . .
H1BA C1B H1BB 109.5 . .
N10 C1B H1BC 109.5 . .
H1BA C1B H1BC 109.5 . .
H1BB C1B H1BC 109.5 . .
N10 C20 H20A 109.5 . .
N10 C20 H20B 109.5 . .
H20A C20 H20B 109.5 . .
N10 C20 H20C 109.5 . .
H20A C20 H20C 109.5 . .
H20B C20 H20C 109.5 . .

loop_
_geom_bond_atom_site_label_1
_geom_bond_atom_site_label_2
_geom_bond_distance
_geom_bond_site_symmetry_2
Cu1 O13 1.874(4) .
Cu1 N1 1.902(5) .
Cu1 O11 1.945(5) .
Cu1 O5 1.993(5) .
Cu1 Cu2 2.9947(17) .
N1 C1 1.277(9) .
N1 H1 0.8600 .
O1 N2 1.219(9) .
C1 N5 1.378(9) .
C1 C2 1.443(9) .
Cu2 O13 1.888(5) .
Cu2 N6 1.894(6) .
Cu2 O12 1.954(5) .
Cu2 O10 2.002(5) .
N2 O2 1.213(7) .
N2 C2 1.442(9) .
C2 C3 1.370(10) .
Cu3 N9 1.922(6) .
Cu3 O16 1.927(5) .
Cu3 O14 1.959(5) .
Cu3 O10 2.012(5) .
Cu3 O17 2.354(5) .
Cu3 Cu4 2.9837(18) .
C3 C4 1.353(10) .
C3 H3 0.9300 .
N3 O3 1.213(8) .
N3 O4 1.241(8) .
N3 C4 1.449(9) .
Cu4 N4 1.917(5) .
Cu4 O16 1.931(4) .
Cu4 O15 1.966(5) .
Cu4 O5 2.025(5) .
Cu4 O17 2.338(5) .
N4 C6 1.300(9) .
N4 H4 0.8600 .
C4 C6 1.418(8) .
O5 N5 1.388(6) .
N5 C6 1.379(9) .
N6 C7 1.316(9) .
N6 H6 0.8600 .
C7 N11 1.374(9) .
C7 C8 1.416(11) .
O6 N7 1.218(9) .
N7 O7 1.226(9) .
N7 C8 1.431(10) .
C8 C9 1.373(11) .
O8 N8 1.232(9) .
C9 C10 1.357(10) .
C9 H9 0.9300 .
N8 O9 1.232(9) .
N8 C10 1.427(9) .
C10 C12 1.458(10) .
N9 C12 1.258(9) .
N9 H9A 0.8600 .
O10 N11 1.383(7) .
N11 C12 1.386(9) .
O11 C13 1.238(8) .
C13 O12 1.271(8) .
C13 C14 1.513(10) .
C14 H14A 0.9600 .
C14 H14B 0.9600 .
C14 H14C 0.9600 .
C15 O15 1.241(8) .
C15 O14 1.245(8) .
C15 C16 1.519(11) .
C16 H16A 0.9600 .
C16 H16B 0.9600 .
C16 H16C 0.9600 .
C17 O17 1.431(9) .
C17 H17A 0.9600 .
C17 H17B 0.9600 .
C17 H17C 0.9600 .
O16 C18 1.424(10) .
C18 H18A 0.9600 .
C18 H18B 0.9600 .
C18 H18C 0.9600 .
O18 C1A 1.265(10) .
N10 C1A 1.276(9) .
N10 C1B 1.463(11) .
N10 C20 1.508(10) .
C19 C1A 1.489(12) .
C19 H19A 0.9600 .
C19 H19B 0.9600 .
C19 H19C 0.9600 .
C1B H1BA 0.9600 .
C1B H1BB 0.9600 .
C1B H1BC 0.9600 .
C20 H20A 0.9600 .
C20 H20B 0.9600 .
C20 H20C 0.9600 .

loop_
_geom_torsion_atom_site_label_1
_geom_torsion_atom_site_label_2
_geom_torsion_atom_site_label_3
_geom_torsion_atom_site_label_4
_geom_torsion
_geom_torsion_site_symmetry_1
_geom_torsion_site_symmetry_2
_geom_torsion_site_symmetry_3
_geom_torsion_site_symmetry_4
O13 Cu1 N1 C1 12(3) . . . .
O11 Cu1 N1 C1 175.0(6) . . . .
O5 Cu1 N1 C1 -6.3(6) . . . .
Cu2 Cu1 N1 C1 99.0(6) . . . .
Cu1 N1 C1 N5 6.3(9) . . . .
Cu1 N1 C1 C2 -174.6(7) . . . .
N1 Cu1 Cu2 O13 -170.2(4) . . . .
O11 Cu1 Cu2 O13 109.3(3) . . . .
O5 Cu1 Cu2 O13 -73.4(3) . . . .
O13 Cu1 Cu2 N6 172.5(4) . . . .
N1 Cu1 Cu2 N6 2.3(5) . . . .
O11 Cu1 Cu2 N6 -78.2(4) . . . .
O5 Cu1 Cu2 N6 99.1(4) . . . .
O13 Cu1 Cu2 O12 -110.6(3) . . . .
N1 Cu1 Cu2 O12 79.3(4) . . . .
O11 Cu1 Cu2 O12 -1.3(2) . . . .
O5 Cu1 Cu2 O12 176.0(2) . . . .
O13 Cu1 Cu2 O10 65.9(3) . . . .
N1 Cu1 Cu2 O10 -104.3(3) . . . .
O11 Cu1 Cu2 O10 175.2(2) . . . .
O5 Cu1 Cu2 O10 -7.5(2) . . . .
O2 N2 C2 C3 -2.5(12) . . . .
O1 N2 C2 C3 -179.8(8) . . . .
O2 N2 C2 C1 176.8(7) . . . .
O1 N2 C2 C1 -0.6(12) . . . .
N1 C1 C2 C3 179.3(8) . . . .
N5 C1 C2 C3 -1.6(11) . . . .
N1 C1 C2 N2 0.1(13) . . . .
N5 C1 C2 N2 179.3(7) . . . .
N2 C2 C3 C4 179.5(7) . . . .
C1 C2 C3 C4 0.3(12) . . . .
N9 Cu3 Cu4 N4 1.2(5) . . . .
O16 Cu3 Cu4 N4 171.2(4) . . . .
O14 Cu3 Cu4 N4 -82.0(4) . . . .
O10 Cu3 Cu4 N4 98.7(4) . . . .
O17 Cu3 Cu4 N4 28.1(4) . . . .
N9 Cu3 Cu4 O16 -170.0(4) . . . .
O14 Cu3 Cu4 O16 106.8(3) . . . .
O10 Cu3 Cu4 O16 -72.5(3) . . . .
O17 Cu3 Cu4 O16 -143.1(3) . . . .
N9 Cu3 Cu4 O15 81.2(4) . . . .
O16 Cu3 Cu4 O15 -108.8(3) . . . .
O14 Cu3 Cu4 O15 -2.0(2) . . . .
O10 Cu3 Cu4 O15 178.7(2) . . . .
O17 Cu3 Cu4 O15 108.1(2) . . . .
N9 Cu3 Cu4 O5 -103.6(4) . . . .
O16 Cu3 Cu4 O5 66.4(3) . . . .
O14 Cu3 Cu4 O5 173.2(2) . . . .
O10 Cu3 Cu4 O5 -6.1(2) . . . .
O17 Cu3 Cu4 O5 -76.7(2) . . . .
N9 Cu3 Cu4 O17 -26.9(4) . . . .
O16 Cu3 Cu4 O17 143.1(3) . . . .
O14 Cu3 Cu4 O17 -110.1(2) . . . .
O10 Cu3 Cu4 O17 70.6(2) . . . .
O16 Cu4 N4 C6 29(2) . . . .
O15 Cu4 N4 C6 176.5(6) . . . .
O5 Cu4 N4 C6 5.8(6) . . . .
O17 Cu4 N4 C6 -86.2(6) . . . .
Cu3 Cu4 N4 C6 -107.8(6) . . . .
C2 C3 C4 C6 -0.4(12) . . . .
C2 C3 C4 N3 180.0(7) . . . .
O3 N3 C4 C3 0.1(12) . . . .
O4 N3 C4 C3 -177.2(7) . . . .
O3 N3 C4 C6 -179.5(8) . . . .
O4 N3 C4 C6 3.2(11) . . . .
O13 Cu1 O5 N5 -173.3(4) . . . .
N1 Cu1 O5 N5 4.9(4) . . . .
O11 Cu1 O5 N5 17(2) . . . .
Cu2 Cu1 O5 N5 -137.6(4) . . . .
O13 Cu1 O5 Cu4 -7.4(4) . . . .
N1 Cu1 O5 Cu4 170.8(5) . . . .
O11 Cu1 O5 Cu4 -176.9(18) . . . .
Cu2 Cu1 O5 Cu4 28.3(4) . . . .
N4 Cu4 O5 N5 -4.4(4) . . . .
O16 Cu4 O5 N5 178.9(4) . . . .
O15 Cu4 O5 N5 -62.2(12) . . . .
O17 Cu4 O5 N5 94.4(4) . . . .
Cu3 Cu4 O5 N5 143.4(4) . . . .
N4 Cu4 O5 Cu1 -170.3(5) . . . .
O16 Cu4 O5 Cu1 13.0(4) . . . .
O15 Cu4 O5 Cu1 131.9(10) . . . .
O17 Cu4 O5 Cu1 -71.5(4) . . . .
Cu3 Cu4 O5 Cu1 -22.5(5) . . . .
N1 C1 N5 C6 -177.3(7) . . . .
C2 C1 N5 C6 3.4(11) . . . .
N1 C1 N5 O5 -1.7(10) . . . .
C2 C1 N5 O5 179.0(6) . . . .
Cu1 O5 N5 C1 -3.2(7) . . . .
Cu4 O5 N5 C1 -173.3(5) . . . .
Cu1 O5 N5 C6 172.9(5) . . . .
Cu4 O5 N5 C6 2.8(7) . . . .
Cu4 N4 C6 N5 -5.8(9) . . . .
Cu4 N4 C6 C4 175.0(7) . . . .
C1 N5 C6 N4 177.2(7) . . . .
O5 N5 C6 N4 1.6(10) . . . .
C1 N5 C6 C4 -3.5(11) . . . .
O5 N5 C6 C4 -179.0(6) . . . .
C3 C4 C6 N4 -179.0(8) . . . .
N3 C4 C6 N4 0.6(13) . . . .
C3 C4 C6 N5 1.8(11) . . . .
N3 C4 C6 N5 -178.6(7) . . . .
O13 Cu2 N6 C7 17(2) . . . .
O12 Cu2 N6 C7 177.2(5) . . . .
O10 Cu2 N6 C7 5.2(5) . . . .
Cu1 Cu2 N6 C7 -110.1(5) . . . .
Cu2 N6 C7 N11 -5.2(7) . . . .
Cu2 N6 C7 C8 177.9(5) . . . .
N6 C7 C8 C9 177.3(7) . . . .
N11 C7 C8 C9 0.4(9) . . . .
N6 C7 C8 N7 -1.9(11) . . . .
N11 C7 C8 N7 -178.7(6) . . . .
O6 N7 C8 C9 8.9(9) . . . .
O7 N7 C8 C9 -170.3(6) . . . .
O6 N7 C8 C7 -172.0(6) . . . .
O7 N7 C8 C7 8.8(9) . . . .
C7 C8 C9 C10 0.9(10) . . . .
N7 C8 C9 C10 -179.9(6) . . . .
C8 C9 C10 N8 179.9(6) . . . .
C8 C9 C10 C12 -1.3(10) . . . .
O8 N8 C10 C9 169.9(6) . . . .
O9 N8 C10 C9 -10.3(9) . . . .
O8 N8 C10 C12 -9.0(9) . . . .
O9 N8 C10 C12 170.8(6) . . . .
O16 Cu3 N9 C12 -34.2(18) . . . .
O14 Cu3 N9 C12 175.3(5) . . . .
O10 Cu3 N9 C12 -8.4(5) . . . .
O17 Cu3 N9 C12 76.4(5) . . . .
Cu4 Cu3 N9 C12 97.0(5) . . . .
O13 Cu2 O10 N11 177.2(3) . . . .
N6 Cu2 O10 N11 -4.0(4) . . . .
O12 Cu2 O10 N11 -56.4(14) . . . .
Cu1 Cu2 O10 N11 143.7(3) . . . .
O13 Cu2 O10 Cu3 13.0(4) . . . .
N6 Cu2 O10 Cu3 -168.1(4) . . . .
O12 Cu2 O10 Cu3 139.4(12) . . . .
Cu1 Cu2 O10 Cu3 -20.4(4) . . . .
N9 Cu3 O10 N11 8.5(3) . . . .
O16 Cu3 O10 N11 -175.1(3) . . . .
O14 Cu3 O10 N11 49(2) . . . .
O17 Cu3 O10 N11 -91.2(3) . . . .
Cu4 Cu3 O10 N11 -137.9(3) . . . .
N9 Cu3 O10 Cu2 172.7(4) . . . .
O16 Cu3 O10 Cu2 -11.0(4) . . . .
O14 Cu3 O10 Cu2 -146(2) . . . .
O17 Cu3 O10 Cu2 72.9(4) . . . .
Cu4 Cu3 O10 Cu2 26.3(4) . . . .
N6 C7 N11 O10 1.4(8) . . . .
C8 C7 N11 O10 178.8(5) . . . .
N6 C7 N11 C12 -179.0(6) . . . .
C8 C7 N11 C12 -1.6(9) . . . .
Cu2 O10 N11 C7 2.5(6) . . . .
Cu3 O10 N11 C7 171.5(4) . . . .
Cu2 O10 N11 C12 -177.1(4) . . . .
Cu3 O10 N11 C12 -8.1(6) . . . .
Cu3 N9 C12 N11 6.1(8) . . . .
Cu3 N9 C12 C10 -172.7(5) . . . .
C7 N11 C12 N9 -177.8(6) . . . .
O10 N11 C12 N9 1.8(8) . . . .
C7 N11 C12 C10 1.3(9) . . . .
O10 N11 C12 C10 -179.1(5) . . . .
C9 C10 C12 N9 179.1(7) . . . .
N8 C10 C12 N9 -2.1(10) . . . .
C9 C10 C12 N11 0.2(8) . . . .
N8 C10 C12 N11 179.0(5) . . . .
O13 Cu1 O11 C13 30.1(6) . . . .
N1 Cu1 O11 C13 -148.2(6) . . . .
O5 Cu1 O11 C13 -160.3(18) . . . .
Cu2 Cu1 O11 C13 -4.9(6) . . . .
Cu1 O11 C13 O12 13.0(11) . . . .
Cu1 O11 C13 C14 -167.5(5) . . . .
O11 C13 O12 Cu2 -15.1(11) . . . .
C14 C13 O12 Cu2 165.4(5) . . . .
O13 Cu2 O12 C13 -26.6(6) . . . .
N6 Cu2 O12 C13 155.3(6) . . . .
O10 Cu2 O12 C13 -153.0(11) . . . .
Cu1 Cu2 O12 C13 7.9(6) . . . .
N1 Cu1 O13 Cu2 95(2) . . . .
O11 Cu1 O13 Cu2 -68.2(3) . . . .
O5 Cu1 O13 Cu2 112.9(2) . . . .
N6 Cu2 O13 Cu1 -133(2) . . . .
O12 Cu2 O13 Cu1 66.6(2) . . . .
O10 Cu2 O13 Cu1 -121.5(2) . . . .
O15 C15 O14 Cu3 14.3(13) . . . .
C16 C15 O14 Cu3 -169.0(6) . . . .
N9 Cu3 O14 C15 -151.3(7) . . . .
O16 Cu3 O14 C15 32.9(7) . . . .
O10 Cu3 O14 C15 168(2) . . . .
O17 Cu3 O14 C15 -51.4(7) . . . .
Cu4 Cu3 O14 C15 -4.6(6) . . . .
O14 C15 O15 Cu4 -17.5(13) . . . .
C16 C15 O15 Cu4 165.8(6) . . . .
N4 Cu4 O15 C15 157.0(7) . . . .
O16 Cu4 O15 C15 -27.4(7) . . . .
O5 Cu4 O15 C15 -146.2(10) . . . .
O17 Cu4 O15 C15 57.3(7) . . . .
Cu3 Cu4 O15 C15 9.5(7) . . . .
N9 Cu3 O16 C18 -92.8(16) . . . .
O14 Cu3 O16 C18 57.8(5) . . . .
O10 Cu3 O16 C18 -118.3(5) . . . .
O17 Cu3 O16 C18 155.6(5) . . . .
Cu4 Cu3 O16 C18 127.9(6) . . . .
N9 Cu3 O16 Cu4 139.3(14) . . . .
O14 Cu3 O16 Cu4 -70.1(2) . . . .
O10 Cu3 O16 Cu4 113.8(2) . . . .
O17 Cu3 O16 Cu4 27.7(2) . . . .
N4 Cu4 O16 C18 88.6(18) . . . .
O15 Cu4 O16 C18 -58.6(6) . . . .
O5 Cu4 O16 C18 111.8(6) . . . .
O17 Cu4 O16 C18 -154.9(6) . . . .
Cu3 Cu4 O16 C18 -127.1(6) . . . .
N4 Cu4 O16 Cu3 -144.3(16) . . . .
O15 Cu4 O16 Cu3 68.5(2) . . . .
O5 Cu4 O16 Cu3 -121.2(2) . . . .
O17 Cu4 O16 Cu3 -27.9(2) . . . .
N4 Cu4 O17 C17 -51.7(5) . . . .
O16 Cu4 O17 C17 135.8(5) . . . .
O15 Cu4 O17 C17 43.5(5) . . . .
O5 Cu4 O17 C17 -132.2(5) . . . .
Cu3 Cu4 O17 C17 113.3(5) . . . .
N4 Cu4 O17 Cu3 -165.0(2) . . . .
O16 Cu4 O17 Cu3 22.46(17) . . . .
O15 Cu4 O17 Cu3 -69.86(18) . . . .
O5 Cu4 O17 Cu3 114.52(16) . . . .
N9 Cu3 O17 C17 45.0(6) . . . .
O16 Cu3 O17 C17 -142.9(5) . . . .
O14 Cu3 O17 C17 -51.8(6) . . . .
O10 Cu3 O17 C17 124.6(5) . . . .
Cu4 Cu3 O17 C17 -120.4(6) . . . .
N9 Cu3 O17 Cu4 165.4(2) . . . .
O16 Cu3 O17 Cu4 -22.54(17) . . . .
O14 Cu3 O17 Cu4 68.6(2) . . . .
O10 Cu3 O17 Cu4 -114.99(18) . . . .
C1B N10 C1A O18 -5.4(14) . . . .
C20 N10 C1A O18 173.0(9) . . . .
C1B N10 C1A C19 176.0(9) . . . .
C20 N10 C1A C19 -5.6(14) . . . .
